data_2224862
loop_
_publ_author_name
'Najafi, Ezzatollah'
'Amini, Mostafa M.'
'Ng, Seik Weng'

_publ_section_title (2-Methylquinolin-8-olato-\k^2^<i>N</i>,<i>O</i>)diphenyl(thiocyanato-\k<i>N</i>)tin(IV)
_journal_coeditor_code BT5150
_journal_issue 2
_journal_name_full 'Acta Crystallographica Section E'
_journal_page_first m164
_journal_paper_doi 10.1107/S1600536809055755
_journal_volume 66
_journal_year 2010
_chemical_formula_iupac '[Sn (C6 H5)2 (C10 H8 N O) (N C S)]'
_chemical_formula_moiety 'C23 H18 N2 O S Sn'
_chemical_formula_sum 'C23 H18 N2 O S Sn'
_chemical_formula_weight 489.14
_chemical_name_systematic
;
(2-Methylquinolin-8-olato-\k^2^<i>N</i>,<i>O</i>)diphenyl(thiocyanato-
\k<i>N</i>)tin(IV)
;
_space_group_IT_number 2
_symmetry_cell_setting triclinic
_symmetry_space_group_name_Hall '-P 1'
_symmetry_space_group_name_H-M 'P -1'
_atom_sites_solution_hydrogens geom
_atom_sites_solution_primary direct
_atom_sites_solution_secondary difmap
_audit_creation_method SHELXL-97
_cell_angle_alpha 83.7166(7)
_cell_angle_beta 85.4123(7)
_cell_angle_gamma 78.2441(7)
_cell_formula_units_Z 4
_cell_length_a 9.0093(5)
_cell_length_b 11.5809(6)
_cell_length_c 20.5129(11)
_cell_measurement_reflns_used 9333
_cell_measurement_temperature 295(2)
_cell_measurement_theta_max 28.3
_cell_measurement_theta_min 2.3
_cell_volume 2079.09(19)
_computing_cell_refinement 'SAINT (Bruker, 2008)'
_computing_data_collection 'APEX2 (Bruker, 2008)'
_computing_data_reduction 'SAINT (Bruker, 2008)'
_computing_molecular_graphics 'X-SEED (Barbour, 2001)'
_computing_publication_material 'publCIF (Westrip, 2010)'
_computing_structure_refinement 'SHELXL97 (Sheldrick, 2008)'
_computing_structure_solution 'SHELXS97 (Sheldrick, 2008)'
_diffrn_ambient_temperature 295(2)
_diffrn_measured_fraction_theta_full 0.993
_diffrn_measured_fraction_theta_max 0.993
_diffrn_measurement_device_type 'Bruker SMART APEX diffractometer'
_diffrn_measurement_method '\w scans'
_diffrn_radiation_monochromator graphite
_diffrn_radiation_source 'fine-focus sealed tube'
_diffrn_radiation_type MoK\a
_diffrn_radiation_wavelength 0.71073
_diffrn_reflns_av_R_equivalents 0.0212
_diffrn_reflns_av_sigmaI/netI 0.0311
_diffrn_reflns_limit_h_max 11
_diffrn_reflns_limit_h_min -11
_diffrn_reflns_limit_k_max 13
_diffrn_reflns_limit_k_min -15
_diffrn_reflns_limit_l_max 26
_diffrn_reflns_limit_l_min -26
_diffrn_reflns_number 19942
_diffrn_reflns_theta_full 27.50
_diffrn_reflns_theta_max 27.50
_diffrn_reflns_theta_min 1.00
_diffrn_standards_decay_% 0
_diffrn_standards_interval_count 0
_diffrn_standards_interval_time 0
_diffrn_standards_number 0
_exptl_absorpt_coefficient_mu 1.345
_exptl_absorpt_correction_T_max 0.7748
_exptl_absorpt_correction_T_min 0.6153
_exptl_absorpt_correction_type multi-scan
_exptl_absorpt_process_details '(SADABS; Sheldrick, 1996)'
_exptl_crystal_colour Yellow
_exptl_crystal_density_diffrn 1.563
_exptl_crystal_density_method 'not measured'
_exptl_crystal_description Prism
_exptl_crystal_F_000 976
_exptl_crystal_size_max 0.40
_exptl_crystal_size_mid 0.20
_exptl_crystal_size_min 0.20
_refine_diff_density_max 0.562
_refine_diff_density_min -0.959
_refine_ls_extinction_method none
_refine_ls_goodness_of_fit_ref 1.036
_refine_ls_hydrogen_treatment constr
_refine_ls_matrix_type full
_refine_ls_number_parameters 507
_refine_ls_number_reflns 9461
_refine_ls_number_restraints 0
_refine_ls_restrained_S_all 1.036
_refine_ls_R_factor_all 0.0443
_refine_ls_R_factor_gt 0.0339
_refine_ls_shift/su_max 0.001
_refine_ls_shift/su_mean 0.001
_refine_ls_structure_factor_coef Fsqd
_refine_ls_weighting_details 'calc w=1/[\s^2^(Fo^2^)+(0.0543P)^2^+1.4929P] where P=(Fo^2^+2Fc^2^)/3'
_refine_ls_weighting_scheme calc
_refine_ls_wR_factor_gt 0.0940
_refine_ls_wR_factor_ref 0.1028
_reflns_number_gt 7796
_reflns_number_total 9461
_reflns_threshold_expression I>2\s(I)
_cod_data_source_file bt5150.cif
_cod_data_source_block I
_cod_depositor_comments
;
The following automatic conversions were performed:
'_symmetry_cell_setting' value 'Triclinic' changed to 'triclinic'
according to '/home/saulius/struct/CIF-dictionaries/cif_core.dic'
dictionary named 'cif_core.dic' version 2.4.1 from
2010-06-29.

'_exptl_absorpt_correction_type' value 'Multi-scan' changed
to 'multi-scan' according to
'/home/saulius/struct/CIF-dictionaries/cif_core.dic' dictionary named
'cif_core.dic' version 2.4.1 from 2010-06-29.

Automatic conversion script
Id: cif_fix_enum 1527 2010-12-29 10:47:43Z saulius 

The following automatic conversions were performed:

'_symmetry_cell_setting' value 'Triclinic' changed to 'triclinic'
according to /home/saulius/struct/CIF-dictionaries/cif_core.dic
dictionary named 'cif_core.dic' version 2.4.1 from
2010-06-29.

'_exptl_absorpt_correction_type' value 'Multi-scan'
changed to 'multi-scan' according to
/home/saulius/struct/CIF-dictionaries/cif_core.dic dictionary named
'cif_core.dic' version 2.4.1 from 2010-06-29.

Automatic conversion script
Id: cif_fix_values 1715 2011-07-08 13:25:40Z adriana 
;
_cod_database_code 2224862
_cod_database_fobs_code 2224862

loop_
_symmetry_equiv_pos_as_xyz
'x, y, z'
'-x, -y, -z'

loop_
_atom_site_type_symbol
_atom_site_label
_atom_site_fract_x
_atom_site_fract_y
_atom_site_fract_z
_atom_site_U_iso_or_equiv
_atom_site_adp_type
_atom_site_calc_flag
_atom_site_refinement_flags
_atom_site_occupancy
_atom_site_disorder_assembly
_atom_site_disorder_group
Sn Sn1 0.82767(2) 0.23539(2) 0.420294(10) 0.03926(8) Uani d . 1 . .
Sn Sn2 0.09509(2) 0.75000(2) 0.091111(10) 0.03957(8) Uani d . 1 . .
S S1 0.88115(18) 0.08766(12) 0.64310(6) 0.0794(4) Uani d . 1 . .
S S2 0.2261(2) 0.87393(15) -0.13678(6) 0.0979(5) Uani d . 1 . .
O O1 0.6736(3) 0.3825(2) 0.43924(11) 0.0461(6) Uani d . 1 . .
O O2 0.2507(3) 0.5987(2) 0.08617(11) 0.0485(6) Uani d . 1 . .
N N1 0.8195(3) 0.3559(2) 0.32032(13) 0.0364(6) Uani d . 1 . .
N N2 0.7735(4) 0.1754(3) 0.52636(17) 0.0583(8) Uani d . 1 . .
N N3 0.0928(3) 0.6567(3) 0.19826(13) 0.0409(6) Uani d . 1 . .
N N4 0.1623(4) 0.7748(3) -0.01556(17) 0.0632(9) Uani d . 1 . .
C C1 1.0470(3) 0.2573(3) 0.44053(15) 0.0362(6) Uani d . 1 . .
C C2 1.0524(4) 0.3402(4) 0.48398(19) 0.0530(9) Uani d . 1 . .
H H2A 0.9628 0.3811 0.5032 0.064 Uiso calc R 1 . .
C C3 1.1910(5) 0.3624(4) 0.4989(2) 0.0619(11) Uani d . 1 . .
H H3A 1.1935 0.4179 0.5281 0.074 Uiso calc R 1 . .
C C4 1.3240(4) 0.3031(4) 0.4710(2) 0.0569(10) Uani d . 1 . .
H H4A 1.4166 0.3189 0.4806 0.068 Uiso calc R 1 . .
C C5 1.3190(4) 0.2207(4) 0.4290(2) 0.0571(10) Uani d . 1 . .
H H5A 1.4092 0.1797 0.4104 0.068 Uiso calc R 1 . .
C C6 1.1814(4) 0.1968(3) 0.41342(18) 0.0473(8) Uani d . 1 . .
H H6A 1.1802 0.1401 0.3848 0.057 Uiso calc R 1 . .
C C7 0.7258(3) 0.1086(3) 0.38270(16) 0.0380(7) Uani d . 1 . .
C C8 0.6944(5) 0.0112(4) 0.4234(2) 0.0568(10) Uani d . 1 . .
H H8A 0.7288 -0.0037 0.4656 0.068 Uiso calc R 1 . .
C C9 0.6119(6) -0.0636(4) 0.4011(2) 0.0704(13) Uani d . 1 . .
H H9A 0.5898 -0.1277 0.4289 0.085 Uiso calc R 1 . .
C C10 0.5626(5) -0.0448(3) 0.3391(2) 0.0595(10) Uani d . 1 . .
H H10A 0.5077 -0.0959 0.3246 0.071 Uiso calc R 1 . .
C C11 0.5942(5) 0.0498(4) 0.29804(19) 0.0538(9) Uani d . 1 . .
H H11A 0.5604 0.0630 0.2557 0.065 Uiso calc R 1 . .
C C12 0.6760(4) 0.1255(3) 0.31938(17) 0.0448(8) Uani d . 1 . .
H H12A 0.6981 0.1888 0.2909 0.054 Uiso calc R 1 . .
C C13 0.6292(4) 0.4647(3) 0.38955(16) 0.0398(7) Uani d . 1 . .
C C14 0.5120(4) 0.5589(3) 0.39706(19) 0.0494(8) Uani d . 1 . .
H H14A 0.4597 0.5674 0.4378 0.059 Uiso calc R 1 . .
C C15 0.4700(5) 0.6433(3) 0.3433(2) 0.0578(10) Uani d . 1 . .
H H15A 0.3892 0.7064 0.3491 0.069 Uiso calc R 1 . .
C C16 0.5443(5) 0.6346(3) 0.2836(2) 0.0567(10) Uani d . 1 . .
H H16A 0.5159 0.6920 0.2491 0.068 Uiso calc R 1 . .
C C17 0.6650(4) 0.5383(3) 0.27379(18) 0.0450(8) Uani d . 1 . .
C C18 0.7069(4) 0.4531(3) 0.32630(15) 0.0368(7) Uani d . 1 . .
C C19 0.7480(5) 0.5186(4) 0.21314(19) 0.0561(10) Uani d . 1 . .
H H19A 0.7253 0.5725 0.1766 0.067 Uiso calc R 1 . .
C C20 0.8603(5) 0.4220(4) 0.20783(18) 0.0527(9) Uani d . 1 . .
H H20A 0.9143 0.4102 0.1677 0.063 Uiso calc R 1 . .
C C21 0.8959(4) 0.3393(3) 0.26282(16) 0.0416(7) Uani d . 1 . .
C C22 1.0172(4) 0.2313(4) 0.25659(19) 0.0533(9) Uani d . 1 . .
H H22A 1.0211 0.2072 0.2131 0.080 Uiso calc R 1 . .
H H22B 0.9949 0.1685 0.2881 0.080 Uiso calc R 1 . .
H H22C 1.1134 0.2487 0.2646 0.080 Uiso calc R 1 . .
C C23 0.8225(4) 0.1396(4) 0.5705(2) 0.0530(9) Uani d . 1 . .
C C24 -0.1255(4) 0.7263(3) 0.07396(15) 0.0412(7) Uani d . 1 . .
C C25 -0.1355(4) 0.6240(4) 0.04732(19) 0.0544(9) Uani d . 1 . .
H H25A -0.0479 0.5682 0.0391 0.065 Uiso calc R 1 . .
C C26 -0.2744(6) 0.6036(5) 0.0328(2) 0.0715(13) Uani d . 1 . .
H H26A -0.2800 0.5352 0.0140 0.086 Uiso calc R 1 . .
C C27 -0.4036(5) 0.6845(5) 0.0460(2) 0.0766(14) Uani d . 1 . .
H H27A -0.4973 0.6704 0.0366 0.092 Uiso calc R 1 . .
C C28 -0.3966(5) 0.7849(5) 0.0727(2) 0.0754(14) Uani d . 1 . .
H H28A -0.4856 0.8388 0.0817 0.091 Uiso calc R 1 . .
C C29 -0.2576(5) 0.8085(4) 0.0869(2) 0.0564(9) Uani d . 1 . .
H H29A -0.2532 0.8781 0.1048 0.068 Uiso calc R 1 . .
C C30 0.1809(4) 0.8951(3) 0.11689(16) 0.0409(7) Uani d . 1 . .
C C31 0.1905(5) 0.9914(4) 0.0717(2) 0.0618(11) Uani d . 1 . .
H H31A 0.1546 0.9940 0.0302 0.074 Uiso calc R 1 . .
C C32 0.2519(6) 1.0829(4) 0.0871(2) 0.0714(13) Uani d . 1 . .
H H32A 0.2555 1.1477 0.0564 0.086 Uiso calc R 1 . .
C C33 0.3074(6) 1.0797(4) 0.1464(2) 0.0700(13) Uani d . 1 . .
H H33A 0.3533 1.1403 0.1560 0.084 Uiso calc R 1 . .
C C34 0.2960(6) 0.9872(4) 0.1924(2) 0.0678(12) Uani d . 1 . .
H H34A 0.3298 0.9872 0.2341 0.081 Uiso calc R 1 . .
C C35 0.2356(5) 0.8945(4) 0.17824(19) 0.0544(9) Uani d . 1 . .
H H35A 0.2312 0.8309 0.2097 0.065 Uiso calc R 1 . .
C C36 0.2866(4) 0.5294(3) 0.14148(17) 0.0429(7) Uani d . 1 . .
C C37 0.4023(5) 0.4310(4) 0.1427(2) 0.0577(10) Uani d . 1 . .
H H37A 0.4590 0.4112 0.1042 0.069 Uiso calc R 1 . .
C C38 0.4349(5) 0.3606(4) 0.2019(2) 0.0636(11) Uani d . 1 . .
H H38A 0.5139 0.2949 0.2019 0.076 Uiso calc R 1 . .
C C39 0.3555(5) 0.3851(4) 0.2585(2) 0.0641(12) Uani d . 1 . .
H H39A 0.3797 0.3365 0.2969 0.077 Uiso calc R 1 . .
C C40 0.2356(4) 0.4844(3) 0.26010(18) 0.0501(9) Uani d . 1 . .
C C41 0.2027(4) 0.5574(3) 0.20114(16) 0.0395(7) Uani d . 1 . .
C C42 0.1439(5) 0.5205(4) 0.3162(2) 0.0636(11) Uani d . 1 . .
H H42A 0.1599 0.4759 0.3564 0.076 Uiso calc R 1 . .
C C43 0.0345(5) 0.6176(4) 0.31239(18) 0.0625(11) Uani d . 1 . .
H H43A -0.0252 0.6389 0.3499 0.075 Uiso calc R 1 . .
C C44 0.0077(4) 0.6889(4) 0.25189(17) 0.0490(9) Uani d . 1 . .
C C45 -0.1110(5) 0.7978(4) 0.2472(2) 0.0627(11) Uani d . 1 . .
H H45A -0.0724 0.8592 0.2200 0.094 Uiso calc R 1 . .
H H45B -0.1398 0.8228 0.2903 0.094 Uiso calc R 1 . .
H H45C -0.1981 0.7820 0.2282 0.094 Uiso calc R 1 . .
C C46 0.1877(5) 0.8159(4) -0.0627(2) 0.0561(10) Uani d . 1 . .

loop_
_atom_site_aniso_label
_atom_site_aniso_U_11
_atom_site_aniso_U_22
_atom_site_aniso_U_33
_atom_site_aniso_U_12
_atom_site_aniso_U_13
_atom_site_aniso_U_23
Sn1 0.03234(12) 0.05092(15) 0.03605(12) -0.01352(10) -0.00570(8) 0.00188(9)
Sn2 0.03680(13) 0.04672(14) 0.03558(12) -0.01099(10) -0.00574(9) 0.00222(9)
S1 0.1024(10) 0.0763(8) 0.0585(7) -0.0095(7) -0.0306(7) 0.0021(6)
S2 0.1332(14) 0.1052(11) 0.0526(7) -0.0328(10) 0.0259(8) -0.0010(7)
O1 0.0427(13) 0.0588(15) 0.0356(12) -0.0089(11) 0.0021(10) -0.0039(10)
O2 0.0483(14) 0.0534(15) 0.0393(12) -0.0008(11) -0.0031(10) -0.0020(11)
N1 0.0357(13) 0.0382(14) 0.0378(14) -0.0144(11) -0.0001(11) -0.0024(11)
N2 0.0534(19) 0.074(2) 0.0500(19) -0.0213(17) -0.0110(15) 0.0059(17)
N3 0.0406(15) 0.0485(16) 0.0362(14) -0.0165(13) -0.0022(11) -0.0003(12)
N4 0.060(2) 0.078(3) 0.051(2) -0.0200(18) -0.0103(16) 0.0147(18)
C1 0.0325(15) 0.0390(17) 0.0372(16) -0.0086(13) -0.0078(12) 0.0034(13)
C2 0.0427(19) 0.060(2) 0.057(2) -0.0042(17) -0.0088(16) -0.0172(18)
C3 0.064(3) 0.060(3) 0.069(3) -0.017(2) -0.026(2) -0.012(2)
C4 0.0391(19) 0.069(3) 0.066(2) -0.0228(18) -0.0220(17) 0.014(2)
C5 0.0316(17) 0.077(3) 0.055(2) -0.0008(18) -0.0008(15) 0.005(2)
C6 0.0420(18) 0.052(2) 0.0474(19) -0.0037(16) -0.0059(15) -0.0088(16)
C7 0.0309(15) 0.0376(17) 0.0440(17) -0.0060(12) -0.0029(12) 0.0023(13)
C8 0.063(2) 0.055(2) 0.052(2) -0.0188(19) -0.0171(18) 0.0165(17)
C9 0.090(3) 0.051(2) 0.076(3) -0.035(2) -0.017(3) 0.017(2)
C10 0.071(3) 0.040(2) 0.073(3) -0.0240(19) -0.009(2) -0.0026(18)
C11 0.058(2) 0.059(2) 0.051(2) -0.0237(19) -0.0120(17) -0.0034(17)
C12 0.0468(19) 0.0461(19) 0.0440(18) -0.0190(15) -0.0043(15) 0.0044(15)
C13 0.0374(16) 0.0450(18) 0.0410(17) -0.0152(14) -0.0038(13) -0.0071(14)
C14 0.0427(19) 0.051(2) 0.056(2) -0.0100(16) 0.0009(16) -0.0150(17)
C15 0.051(2) 0.042(2) 0.080(3) -0.0060(17) -0.008(2) -0.0092(19)
C16 0.061(2) 0.039(2) 0.069(3) -0.0096(17) -0.015(2) 0.0046(17)
C17 0.0501(19) 0.0382(18) 0.0492(19) -0.0160(15) -0.0083(15) 0.0032(14)
C18 0.0361(16) 0.0390(17) 0.0393(16) -0.0160(13) -0.0044(12) -0.0033(13)
C19 0.073(3) 0.051(2) 0.046(2) -0.023(2) -0.0084(18) 0.0137(17)
C20 0.065(2) 0.056(2) 0.0388(18) -0.0210(19) 0.0064(16) 0.0014(16)
C21 0.0429(18) 0.0479(19) 0.0370(16) -0.0186(15) 0.0027(13) -0.0035(14)
C22 0.0432(19) 0.065(2) 0.049(2) -0.0075(18) 0.0042(16) -0.0072(18)
C23 0.046(2) 0.056(2) 0.059(2) -0.0172(17) 0.0110(18) -0.0104(19)
C24 0.0369(16) 0.053(2) 0.0337(15) -0.0106(14) -0.0017(12) -0.0007(14)
C25 0.049(2) 0.065(3) 0.051(2) -0.0095(18) -0.0009(16) -0.0199(18)
C26 0.074(3) 0.090(3) 0.065(3) -0.040(3) -0.008(2) -0.022(2)
C27 0.053(3) 0.126(5) 0.061(3) -0.043(3) -0.010(2) -0.004(3)
C28 0.038(2) 0.111(4) 0.071(3) -0.005(2) -0.0018(19) -0.003(3)
C29 0.051(2) 0.058(2) 0.058(2) -0.0036(18) -0.0050(18) -0.0093(18)
C30 0.0304(15) 0.0446(18) 0.0461(18) -0.0068(13) -0.0026(13) 0.0013(14)
C31 0.080(3) 0.056(2) 0.052(2) -0.022(2) -0.016(2) 0.0096(18)
C32 0.096(4) 0.055(3) 0.068(3) -0.034(2) -0.003(2) 0.009(2)
C33 0.085(3) 0.061(3) 0.075(3) -0.042(2) 0.003(2) -0.010(2)
C34 0.080(3) 0.077(3) 0.058(2) -0.040(3) -0.013(2) -0.006(2)
C35 0.061(2) 0.060(2) 0.047(2) -0.0256(19) -0.0108(17) 0.0061(17)
C36 0.0414(17) 0.0419(18) 0.0479(19) -0.0112(14) -0.0106(14) -0.0045(15)
C37 0.057(2) 0.050(2) 0.067(3) -0.0063(18) -0.0139(19) -0.0097(19)
C38 0.059(2) 0.046(2) 0.084(3) -0.0054(19) -0.026(2) 0.003(2)
C39 0.071(3) 0.045(2) 0.078(3) -0.022(2) -0.034(2) 0.023(2)
C40 0.056(2) 0.049(2) 0.050(2) -0.0235(17) -0.0179(17) 0.0104(16)
C41 0.0428(17) 0.0364(17) 0.0422(17) -0.0155(14) -0.0128(14) 0.0056(13)
C42 0.075(3) 0.071(3) 0.048(2) -0.031(2) -0.012(2) 0.0167(19)
C43 0.072(3) 0.086(3) 0.0362(19) -0.034(2) 0.0040(18) -0.0023(19)
C44 0.051(2) 0.062(2) 0.0389(18) -0.0239(18) 0.0021(15) -0.0044(16)
C45 0.058(2) 0.077(3) 0.054(2) -0.013(2) 0.0075(19) -0.019(2)
C46 0.051(2) 0.067(3) 0.053(2) -0.0124(19) -0.0006(18) -0.019(2)

loop_
_atom_type_symbol
_atom_type_description
_atom_type_scat_dispersion_real
_atom_type_scat_dispersion_imag
_atom_type_scat_source
C C 0.0033 0.0016 'International Tables Vol C Tables 4.2.6.8 and 6.1.1.4'
H H 0.0000 0.0000 'International Tables Vol C Tables 4.2.6.8 and 6.1.1.4'
N N 0.0061 0.0033 'International Tables Vol C Tables 4.2.6.8 and 6.1.1.4'
O O 0.0106 0.0060 'International Tables Vol C Tables 4.2.6.8 and 6.1.1.4'
S S 0.1246 0.1234 'International Tables Vol C Tables 4.2.6.8 and 6.1.1.4'
Sn Sn -0.6537 1.4246 'International Tables Vol C Tables 4.2.6.8 and 6.1.1.4'

loop_
_geom_angle_atom_site_label_1
_geom_angle_atom_site_label_2
_geom_angle_atom_site_label_3
_geom_angle_site_symmetry_1
_geom_angle_site_symmetry_3
_geom_angle
_geom_angle_publ_flag
O1 Sn1 C1 . . 109.54(11) ?
O1 Sn1 C7 . . 111.63(11) ?
C1 Sn1 C7 . . 138.77(12) ?
O1 Sn1 N2 . . 83.88(12) ?
C1 Sn1 N2 . . 92.22(12) ?
C7 Sn1 N2 . . 94.25(13) ?
O1 Sn1 N1 . . 75.77(9) ?
C1 Sn1 N1 . . 94.66(10) ?
C7 Sn1 N1 . . 93.13(11) ?
N2 Sn1 N1 . . 159.65(12) ?
O2 Sn2 C30 . . 114.60(12) ?
O2 Sn2 C24 . . 111.83(12) ?
C30 Sn2 C24 . . 133.47(13) ?
O2 Sn2 N4 . . 82.33(12) ?
C30 Sn2 N4 . . 95.46(13) ?
C24 Sn2 N4 . . 93.36(12) ?
O2 Sn2 N3 . . 75.56(10) ?
C30 Sn2 N3 . . 94.26(11) ?
C24 Sn2 N3 . . 94.28(11) ?
N4 Sn2 N3 . . 157.88(13) ?
C13 O1 Sn1 . . 119.2(2) ?
C36 O2 Sn2 . . 119.2(2) ?
C21 N1 C18 . . 120.1(3) ?
C21 N1 Sn1 . . 131.2(2) ?
C18 N1 Sn1 . . 108.61(19) ?
C23 N2 Sn1 . . 143.4(3) ?
C44 N3 C41 . . 120.6(3) ?
C44 N3 Sn2 . . 130.4(3) ?
C41 N3 Sn2 . . 108.9(2) ?
C46 N4 Sn2 . . 161.1(4) ?
C6 C1 C2 . . 118.8(3) ?
C6 C1 Sn1 . . 124.8(2) ?
C2 C1 Sn1 . . 116.4(2) ?
C3 C2 C1 . . 120.3(4) ?
C3 C2 H2A . . 119.8 ?
C1 C2 H2A . . 119.8 ?
C4 C3 C2 . . 120.6(4) ?
C4 C3 H3A . . 119.7 ?
C2 C3 H3A . . 119.7 ?
C5 C4 C3 . . 119.2(3) ?
C5 C4 H4A . . 120.4 ?
C3 C4 H4A . . 120.4 ?
C4 C5 C6 . . 121.3(4) ?
C4 C5 H5A . . 119.4 ?
C6 C5 H5A . . 119.4 ?
C1 C6 C5 . . 119.9(3) ?
C1 C6 H6A . . 120.1 ?
C5 C6 H6A . . 120.1 ?
C12 C7 C8 . . 118.0(3) ?
C12 C7 Sn1 . . 121.5(2) ?
C8 C7 Sn1 . . 120.2(3) ?
C9 C8 C7 . . 120.1(4) ?
C9 C8 H8A . . 120.0 ?
C7 C8 H8A . . 120.0 ?
C10 C9 C8 . . 121.0(4) ?
C10 C9 H9A . . 119.5 ?
C8 C9 H9A . . 119.5 ?
C9 C10 C11 . . 119.7(4) ?
C9 C10 H10A . . 120.1 ?
C11 C10 H10A . . 120.1 ?
C10 C11 C12 . . 120.2(4) ?
C10 C11 H11A . . 119.9 ?
C12 C11 H11A . . 119.9 ?
C11 C12 C7 . . 121.0(3) ?
C11 C12 H12A . . 119.5 ?
C7 C12 H12A . . 119.5 ?
O1 C13 C14 . . 122.5(3) ?
O1 C13 C18 . . 118.8(3) ?
C14 C13 C18 . . 118.7(3) ?
C13 C14 C15 . . 120.3(4) ?
C13 C14 H14A . . 119.8 ?
C15 C14 H14A . . 119.8 ?
C16 C15 C14 . . 121.5(4) ?
C16 C15 H15A . . 119.2 ?
C14 C15 H15A . . 119.2 ?
C15 C16 C17 . . 119.8(4) ?
C15 C16 H16A . . 120.1 ?
C17 C16 H16A . . 120.1 ?
C18 C17 C16 . . 119.4(3) ?
C18 C17 C19 . . 116.0(3) ?
C16 C17 C19 . . 124.7(3) ?
N1 C18 C17 . . 122.9(3) ?
N1 C18 C13 . . 116.9(3) ?
C17 C18 C13 . . 120.2(3) ?
C20 C19 C17 . . 120.7(3) ?
C20 C19 H19A . . 119.7 ?
C17 C19 H19A . . 119.7 ?
C19 C20 C21 . . 120.3(3) ?
C19 C20 H20A . . 119.8 ?
C21 C20 H20A . . 119.8 ?
N1 C21 C20 . . 120.1(3) ?
N1 C21 C22 . . 119.5(3) ?
C20 C21 C22 . . 120.3(3) ?
C21 C22 H22A . . 109.5 ?
C21 C22 H22B . . 109.5 ?
H22A C22 H22B . . 109.5 ?
C21 C22 H22C . . 109.5 ?
H22A C22 H22C . . 109.5 ?
H22B C22 H22C . . 109.5 ?
N2 C23 S1 . . 174.0(4) ?
C25 C24 C29 . . 119.2(3) ?
C25 C24 Sn2 . . 117.1(3) ?
C29 C24 Sn2 . . 123.7(3) ?
C24 C25 C26 . . 120.7(4) ?
C24 C25 H25A . . 119.7 ?
C26 C25 H25A . . 119.7 ?
C27 C26 C25 . . 119.7(4) ?
C27 C26 H26A . . 120.2 ?
C25 C26 H26A . . 120.2 ?
C28 C27 C26 . . 120.6(4) ?
C28 C27 H27A . . 119.7 ?
C26 C27 H27A . . 119.7 ?
C27 C28 C29 . . 120.9(4) ?
C27 C28 H28A . . 119.6 ?
C29 C28 H28A . . 119.6 ?
C24 C29 C28 . . 118.9(4) ?
C24 C29 H29A . . 120.5 ?
C28 C29 H29A . . 120.5 ?
C35 C30 C31 . . 117.8(3) ?
C35 C30 Sn2 . . 121.4(3) ?
C31 C30 Sn2 . . 120.7(3) ?
C32 C31 C30 . . 121.0(4) ?
C32 C31 H31A . . 119.5 ?
C30 C31 H31A . . 119.5 ?
C33 C32 C31 . . 120.4(4) ?
C33 C32 H32A . . 119.8 ?
C31 C32 H32A . . 119.8 ?
C32 C33 C34 . . 119.8(4) ?
C32 C33 H33A . . 120.1 ?
C34 C33 H33A . . 120.1 ?
C35 C34 C33 . . 120.9(4) ?
C35 C34 H34A . . 119.5 ?
C33 C34 H34A . . 119.5 ?
C34 C35 C30 . . 120.1(4) ?
C34 C35 H35A . . 120.0 ?
C30 C35 H35A . . 120.0 ?
O2 C36 C37 . . 122.3(3) ?
O2 C36 C41 . . 119.2(3) ?
C37 C36 C41 . . 118.5(3) ?
C36 C37 C38 . . 120.2(4) ?
C36 C37 H37A . . 119.9 ?
C38 C37 H37A . . 119.9 ?
C39 C38 C37 . . 122.0(4) ?
C39 C38 H38A . . 119.0 ?
C37 C38 H38A . . 119.0 ?
C38 C39 C40 . . 120.2(4) ?
C38 C39 H39A . . 119.9 ?
C40 C39 H39A . . 119.9 ?
C42 C40 C39 . . 126.0(4) ?
C42 C40 C41 . . 115.4(4) ?
C39 C40 C41 . . 118.6(4) ?
N3 C41 C40 . . 122.8(3) ?
N3 C41 C36 . . 116.7(3) ?
C40 C41 C36 . . 120.5(3) ?
C43 C42 C40 . . 121.2(4) ?
C43 C42 H42A . . 119.4 ?
C40 C42 H42A . . 119.4 ?
C42 C43 C44 . . 121.1(4) ?
C42 C43 H43A . . 119.5 ?
C44 C43 H43A . . 119.5 ?
N3 C44 C43 . . 118.9(4) ?
N3 C44 C45 . . 119.4(3) ?
C43 C44 C45 . . 121.7(4) ?
C44 C45 H45A . . 109.5 ?
C44 C45 H45B . . 109.5 ?
H45A C45 H45B . . 109.5 ?
C44 C45 H45C . . 109.5 ?
H45A C45 H45C . . 109.5 ?
H45B C45 H45C . . 109.5 ?
N4 C46 S2 . . 177.4(4) ?

loop_
_geom_bond_atom_site_label_1
_geom_bond_atom_site_label_2
_geom_bond_site_symmetry_2
_geom_bond_distance
_geom_bond_publ_flag
Sn1 O1 . 2.019(2) ?
Sn1 C1 . 2.121(3) ?
Sn1 C7 . 2.122(3) ?
Sn1 N2 . 2.257(3) ?
Sn1 N1 . 2.348(3) ?
Sn2 O2 . 2.015(2) ?
Sn2 C30 . 2.119(3) ?
Sn2 C24 . 2.122(3) ?
Sn2 N4 . 2.227(4) ?
Sn2 N3 . 2.341(3) ?
S1 C23 . 1.631(5) ?
S2 C46 . 1.634(5) ?
O1 C13 . 1.343(4) ?
O2 C36 . 1.338(4) ?
N1 C21 . 1.329(4) ?
N1 C18 . 1.362(4) ?
N2 C23 . 1.046(5) ?
N3 C44 . 1.332(4) ?
N3 C41 . 1.356(4) ?
N4 C46 . 1.059(5) ?
C1 C6 . 1.378(5) ?
C1 C2 . 1.390(5) ?
C2 C3 . 1.387(5) ?
C2 H2A . 0.9300 ?
C3 C4 . 1.370(6) ?
C3 H3A . 0.9300 ?
C4 C5 . 1.363(6) ?
C4 H4A . 0.9300 ?
C5 C6 . 1.392(5) ?
C5 H5A . 0.9300 ?
C6 H6A . 0.9300 ?
C7 C12 . 1.389(5) ?
C7 C8 . 1.392(5) ?
C8 C9 . 1.384(6) ?
C8 H8A . 0.9300 ?
C9 C10 . 1.361(6) ?
C9 H9A . 0.9300 ?
C10 C11 . 1.370(5) ?
C10 H10A . 0.9300 ?
C11 C12 . 1.379(5) ?
C11 H11A . 0.9300 ?
C12 H12A . 0.9300 ?
C13 C14 . 1.367(5) ?
C13 C18 . 1.430(4) ?
C14 C15 . 1.413(6) ?
C14 H14A . 0.9300 ?
C15 C16 . 1.352(6) ?
C15 H15A . 0.9300 ?
C16 C17 . 1.410(5) ?
C16 H16A . 0.9300 ?
C17 C18 . 1.398(5) ?
C17 C19 . 1.415(5) ?
C19 C20 . 1.354(6) ?
C19 H19A . 0.9300 ?
C20 C21 . 1.410(5) ?
C20 H20A . 0.9300 ?
C21 C22 . 1.494(5) ?
C22 H22A . 0.9600 ?
C22 H22B . 0.9600 ?
C22 H22C . 0.9600 ?
C24 C25 . 1.380(5) ?
C24 C29 . 1.392(5) ?
C25 C26 . 1.380(6) ?
C25 H25A . 0.9300 ?
C26 C27 . 1.367(7) ?
C26 H26A . 0.9300 ?
C27 C28 . 1.352(7) ?
C27 H27A . 0.9300 ?
C28 C29 . 1.394(6) ?
C28 H28A . 0.9300 ?
C29 H29A . 0.9300 ?
C30 C35 . 1.387(5) ?
C30 C31 . 1.383(5) ?
C31 C32 . 1.367(6) ?
C31 H31A . 0.9300 ?
C32 C33 . 1.346(7) ?
C32 H32A . 0.9300 ?
C33 C34 . 1.363(6) ?
C33 H33A . 0.9300 ?
C34 C35 . 1.366(6) ?
C34 H34A . 0.9300 ?
C35 H35A . 0.9300 ?
C36 C37 . 1.379(5) ?
C36 C41 . 1.419(5) ?
C37 C38 . 1.403(6) ?
C37 H37A . 0.9300 ?
C38 C39 . 1.340(7) ?
C38 H38A . 0.9300 ?
C39 C40 . 1.409(6) ?
C39 H39A . 0.9300 ?
C40 C42 . 1.412(6) ?
C40 C41 . 1.413(5) ?
C42 C43 . 1.336(7) ?
C42 H42A . 0.9300 ?
C43 C44 . 1.422(5) ?
C43 H43A . 0.9300 ?
C44 C45 . 1.478(6) ?
C45 H45A . 0.9600 ?
C45 H45B . 0.9600 ?
C45 H45C . 0.9600 ?

loop_
_geom_torsion_atom_site_label_1
_geom_torsion_atom_site_label_2
_geom_torsion_atom_site_label_3
_geom_torsion_atom_site_label_4
_geom_torsion_site_symmetry_1
_geom_torsion_site_symmetry_2
_geom_torsion_site_symmetry_3
_geom_torsion_site_symmetry_4
_geom_torsion
_geom_torsion_publ_flag
C1 Sn1 O1 C13 . . . . 97.4(2) ?
C7 Sn1 O1 C13 . . . . -80.2(2) ?
N2 Sn1 O1 C13 . . . . -172.4(2) ?
N1 Sn1 O1 C13 . . . . 7.5(2) ?
C30 Sn2 O2 C36 . . . . 82.1(3) ?
C24 Sn2 O2 C36 . . . . -94.8(3) ?
N4 Sn2 O2 C36 . . . . 174.6(3) ?
N3 Sn2 O2 C36 . . . . -6.0(2) ?
O1 Sn1 N1 C21 . . . . 178.9(3) ?
C1 Sn1 N1 C21 . . . . 70.0(3) ?
C7 Sn1 N1 C21 . . . . -69.5(3) ?
N2 Sn1 N1 C21 . . . . 179.3(3) ?
O1 Sn1 N1 C18 . . . . -5.97(19) ?
C1 Sn1 N1 C18 . . . . -115.0(2) ?
C7 Sn1 N1 C18 . . . . 105.6(2) ?
N2 Sn1 N1 C18 . . . . -5.6(4) ?
O1 Sn1 N2 C23 . . . . -130.5(6) ?
C1 Sn1 N2 C23 . . . . -21.1(6) ?
C7 Sn1 N2 C23 . . . . 118.2(6) ?
N1 Sn1 N2 C23 . . . . -130.9(6) ?
O2 Sn2 N3 C44 . . . . -177.8(3) ?
C30 Sn2 N3 C44 . . . . 67.9(3) ?
C24 Sn2 N3 C44 . . . . -66.4(3) ?
N4 Sn2 N3 C44 . . . . -176.2(3) ?
O2 Sn2 N3 C41 . . . . 4.5(2) ?
C30 Sn2 N3 C41 . . . . -109.9(2) ?
C24 Sn2 N3 C41 . . . . 115.9(2) ?
N4 Sn2 N3 C41 . . . . 6.1(4) ?
O2 Sn2 N4 C46 . . . . -144.9(11) ?
C30 Sn2 N4 C46 . . . . -30.8(11) ?
C24 Sn2 N4 C46 . . . . 103.5(11) ?
N3 Sn2 N4 C46 . . . . -146.5(10) ?
O1 Sn1 C1 C6 . . . . -156.6(3) ?
C7 Sn1 C1 C6 . . . . 20.0(4) ?
N2 Sn1 C1 C6 . . . . 119.1(3) ?
N1 Sn1 C1 C6 . . . . -80.1(3) ?
O1 Sn1 C1 C2 . . . . 22.7(3) ?
C7 Sn1 C1 C2 . . . . -160.7(3) ?
N2 Sn1 C1 C2 . . . . -61.6(3) ?
N1 Sn1 C1 C2 . . . . 99.2(3) ?
C6 C1 C2 C3 . . . . 0.8(6) ?
Sn1 C1 C2 C3 . . . . -178.5(3) ?
C1 C2 C3 C4 . . . . 0.1(6) ?
C2 C3 C4 C5 . . . . -0.9(7) ?
C3 C4 C5 C6 . . . . 0.8(6) ?
C2 C1 C6 C5 . . . . -1.0(5) ?
Sn1 C1 C6 C5 . . . . 178.3(3) ?
C4 C5 C6 C1 . . . . 0.2(6) ?
O1 Sn1 C7 C12 . . . . 72.3(3) ?
C1 Sn1 C7 C12 . . . . -104.4(3) ?
N2 Sn1 C7 C12 . . . . 157.4(3) ?
N1 Sn1 C7 C12 . . . . -3.7(3) ?
O1 Sn1 C7 C8 . . . . -101.7(3) ?
C1 Sn1 C7 C8 . . . . 81.7(3) ?
N2 Sn1 C7 C8 . . . . -16.6(3) ?
N1 Sn1 C7 C8 . . . . -177.6(3) ?
C12 C7 C8 C9 . . . . -1.9(6) ?
Sn1 C7 C8 C9 . . . . 172.3(3) ?
C7 C8 C9 C10 . . . . 1.2(7) ?
C8 C9 C10 C11 . . . . -0.3(8) ?
C9 C10 C11 C12 . . . . 0.2(7) ?
C10 C11 C12 C7 . . . . -0.9(6) ?
C8 C7 C12 C11 . . . . 1.8(5) ?
Sn1 C7 C12 C11 . . . . -172.3(3) ?
Sn1 O1 C13 C14 . . . . 171.6(3) ?
Sn1 O1 C13 C18 . . . . -8.1(4) ?
O1 C13 C14 C15 . . . . 179.8(3) ?
C18 C13 C14 C15 . . . . -0.5(5) ?
C13 C14 C15 C16 . . . . -0.7(6) ?
C14 C15 C16 C17 . . . . 1.2(6) ?
C15 C16 C17 C18 . . . . -0.4(6) ?
C15 C16 C17 C19 . . . . 178.3(4) ?
C21 N1 C18 C17 . . . . 0.6(5) ?
Sn1 N1 C18 C17 . . . . -175.1(3) ?
C21 N1 C18 C13 . . . . 179.7(3) ?
Sn1 N1 C18 C13 . . . . 4.0(3) ?
C16 C17 C18 N1 . . . . 178.2(3) ?
C19 C17 C18 N1 . . . . -0.6(5) ?
C16 C17 C18 C13 . . . . -0.8(5) ?
C19 C17 C18 C13 . . . . -179.7(3) ?
O1 C13 C18 N1 . . . . 1.9(4) ?
C14 C13 C18 N1 . . . . -177.8(3) ?
O1 C13 C18 C17 . . . . -179.0(3) ?
C14 C13 C18 C17 . . . . 1.3(5) ?
C18 C17 C19 C20 . . . . 0.2(5) ?
C16 C17 C19 C20 . . . . -178.5(4) ?
C17 C19 C20 C21 . . . . 0.2(6) ?
C18 N1 C21 C20 . . . . -0.2(5) ?
Sn1 N1 C21 C20 . . . . 174.4(2) ?
C18 N1 C21 C22 . . . . -178.9(3) ?
Sn1 N1 C21 C22 . . . . -4.3(5) ?
C19 C20 C21 N1 . . . . -0.2(6) ?
C19 C20 C21 C22 . . . . 178.5(4) ?
O2 Sn2 C24 C25 . . . . -14.3(3) ?
C30 Sn2 C24 C25 . . . . 169.6(3) ?
N4 Sn2 C24 C25 . . . . 68.8(3) ?
N3 Sn2 C24 C25 . . . . -90.4(3) ?
O2 Sn2 C24 C29 . . . . 167.0(3) ?
C30 Sn2 C24 C29 . . . . -9.2(4) ?
N4 Sn2 C24 C29 . . . . -110.0(3) ?
N3 Sn2 C24 C29 . . . . 90.8(3) ?
C29 C24 C25 C26 . . . . 0.9(6) ?
Sn2 C24 C25 C26 . . . . -178.0(3) ?
C24 C25 C26 C27 . . . . -1.3(7) ?
C25 C26 C27 C28 . . . . 0.6(8) ?
C26 C27 C28 C29 . . . . 0.4(8) ?
C25 C24 C29 C28 . . . . 0.1(6) ?
Sn2 C24 C29 C28 . . . . 178.9(3) ?
C27 C28 C29 C24 . . . . -0.8(7) ?
O2 Sn2 C30 C35 . . . . -65.5(3) ?
C24 Sn2 C30 C35 . . . . 110.6(3) ?
N4 Sn2 C30 C35 . . . . -149.5(3) ?
N3 Sn2 C30 C35 . . . . 10.6(3) ?
O2 Sn2 C30 C31 . . . . 111.5(3) ?
C24 Sn2 C30 C31 . . . . -72.4(4) ?
N4 Sn2 C30 C31 . . . . 27.5(3) ?
N3 Sn2 C30 C31 . . . . -172.4(3) ?
C35 C30 C31 C32 . . . . 0.0(6) ?
Sn2 C30 C31 C32 . . . . -177.1(4) ?
C30 C31 C32 C33 . . . . 1.4(8) ?
C31 C32 C33 C34 . . . . -3.0(8) ?
C32 C33 C34 C35 . . . . 3.2(8) ?
C33 C34 C35 C30 . . . . -1.8(7) ?
C31 C30 C35 C34 . . . . 0.2(6) ?
Sn2 C30 C35 C34 . . . . 177.3(3) ?
Sn2 O2 C36 C37 . . . . -173.4(3) ?
Sn2 O2 C36 C41 . . . . 6.8(4) ?
O2 C36 C37 C38 . . . . -179.5(4) ?
C41 C36 C37 C38 . . . . 0.2(6) ?
C36 C37 C38 C39 . . . . 0.5(7) ?
C37 C38 C39 C40 . . . . -0.3(7) ?
C38 C39 C40 C42 . . . . -179.6(4) ?
C38 C39 C40 C41 . . . . -0.7(6) ?
C44 N3 C41 C40 . . . . -1.3(5) ?
Sn2 N3 C41 C40 . . . . 176.7(3) ?
C44 N3 C41 C36 . . . . 179.4(3) ?
Sn2 N3 C41 C36 . . . . -2.6(3) ?
C42 C40 C41 N3 . . . . 1.2(5) ?
C39 C40 C41 N3 . . . . -177.8(3) ?
C42 C40 C41 C36 . . . . -179.5(3) ?
C39 C40 C41 C36 . . . . 1.5(5) ?
O2 C36 C41 N3 . . . . -2.2(5) ?
C37 C36 C41 N3 . . . . 178.1(3) ?
O2 C36 C41 C40 . . . . 178.5(3) ?
C37 C36 C41 C40 . . . . -1.2(5) ?
C39 C40 C42 C43 . . . . 178.8(4) ?
C41 C40 C42 C43 . . . . -0.2(6) ?
C40 C42 C43 C44 . . . . -0.8(7) ?
C41 N3 C44 C43 . . . . 0.3(5) ?
Sn2 N3 C44 C43 . . . . -177.2(3) ?
C41 N3 C44 C45 . . . . 179.9(3) ?
Sn2 N3 C44 C45 . . . . 2.5(5) ?
C42 C43 C44 N3 . . . . 0.8(6) ?
C42 C43 C44 C45 . . . . -178.9(4) ?
